data_7203244
loop_
_publ_author_name
'Ramasamy P. Pandian'
'Young-Il Kim'
'Patrick M. Woodward'
'Jay L. Zweier'
'Periakaruppan T. Manoharan'
'Periannan Kuppusamy'

_publ_section_title
;
 The open molecular framework of paramagnetic lithium
 octabutoxy-naphthalocyanine: implications for the detection of oxygen
 and nitric oxide using EPR spectroscopy
;
_journal_issue 36
_journal_name_full 'Journal of Materials Chemistry'
_journal_page_first 3609
_journal_paper_doi 10.1039/b517976a
_journal_volume 16
_journal_year 2006
_space_group_IT_number 2
_symmetry_cell_setting triclinic
_symmetry_Int_Tables_number 2
_symmetry_space_group_name_Hall '-P 1'
_symmetry_space_group_name_H-M 'P -1'
_cell_angle_alpha 113.58
_cell_angle_beta 109.77
_cell_angle_gamma 73.52
_cell_length_a 17.087
_cell_length_b 18.792
_cell_length_c 14.191
_cell_volume 3871.493
_cod_data_source_file b517976a.txt
_cod_data_source_block 00000001
_cod_original_cell_volume 3871.49
_cod_database_code 7203244

loop_
_symmetry_equiv_pos_site_id
_symmetry_equiv_pos_as_xyz
1 x,y,z
2 -x,-y,-z

loop_
_atom_site_label
_atom_site_type_symbol
_atom_site_fract_x
_atom_site_fract_y
_atom_site_fract_z
C1 C 0.247926 0.0123451 -0.0998897
C2 C 0.248916 -0.0540646 -0.0776213
C3 C 0.313566 -0.0548521 0.014554
N4 N 0.352604 0.0109972 0.0491495
C5 C 0.312035 0.052605 -0.0215526
N6 N 0.335343 -0.111632 0.0633854
C7 C 0.399993 -0.11242 0.155561
C8 C 0.421844 -0.16918 0.204472
C9 C 0.489487 -0.148462 0.294102
C10 C 0.509517 -0.0788585 0.300623
N11 N 0.45414 -0.0565969 0.21489
N12 N 0.573568 -0.0385986 0.37896
C13 C 0.593539 0.0310052 0.385482
C14 C 0.657648 0.071265 0.463819
C15 C 0.656658 0.137675 0.441551
C16 C 0.592008 0.138462 0.349375
N17 N 0.553005 0.072502 0.31478
N18 N 0.570215 0.195222 0.300464
C19 C 0.505581 0.19603 0.208369
C20 C 0.483731 0.252715 0.159378
C21 C 0.41603 0.231997 0.0697478
C22 C 0.396057 0.162469 0.0633059
N23 N 0.451343 0.140167 0.14888
N24 N 0.332024 0.122153 -0.0150312
C25 C 0.388865 -0.237093 0.178943
C26 C 0.423453 -0.284234 0.243044
C27 C 0.491138 -0.263461 0.332674
C28 C 0.524134 -0.195603 0.358203
C29 C 0.525818 -0.310637 0.396855
C30 C 0.492839 -0.37855 0.371326
C31 C 0.425138 -0.399268 0.281695
C32 C 0.390491 -0.352127 0.217594
C33 C 0.188901 0.0275618 -0.188725
C34 C 0.130765 -0.0236115 -0.255212
C35 C 0.131714 -0.0900767 -0.232943
C36 C 0.190706 -0.105258 -0.144188
C37 C 0.0735773 -0.141175 -0.299351
C38 C 0.0144938 -0.125958 -0.388186
C39 C 0.0135621 -0.0595482 -0.410454
C40 C 0.0716393 -0.00837497 -0.343967
C41 C 0.716732 0.0560484 0.552654
C42 C 0.774851 0.107202 0.619062
C43 C 0.773861 0.173612 0.596793
C44 C 0.714794 0.188848 0.508038
C45 C 0.831997 0.224785 0.66328
C46 C 0.891064 0.209548 0.752036
C47 C 0.892029 0.143103 0.774384
C48 C 0.833893 0.0919296 0.707897
C49 C 0.516769 0.320628 0.184907
C50 C 0.48203 0.367804 0.120727
C51 C 0.41442 0.347051 0.0311758
C52 C 0.381408 0.279173 0.0055671
C53 C 0.379757 0.394172 -0.0330049
C54 C 0.412795 0.462085 -0.00747582
C55 C 0.48042 0.482858 0.0821545
C56 C 0.515067 0.435718 0.146256
O57 O 0.333713 -0.253993 0.105934
O58 O 0.57921 -0.178647 0.431212
O59 O 0.188107 0.0816113 -0.206937
O60 O 0.191517 -0.159363 -0.125976
O61 O 0.717468 0.00192356 0.570787
O62 O 0.714059 0.242898 0.489825
O63 O 0.571862 0.337528 0.257916
O64 O 0.326289 0.262238 -0.0673619
